data_4115605
loop_
_publ_author_name
'Yoshihiro Matano'
'Hazumi Nomura'

_publ_contact_author_email ' matano@kuchem.kyoto-u.ac.jp '
_publ_contact_author_fax ' +81-75-753-4000 '
_publ_contact_author_name ' Yoshihiro Matano'
_publ_contact_author_phone ' +81-75-753-4045 '
_publ_section_title
;
 Dimeric Triarylbismuthane Oxide: A Novel Efficient Oxidant for the
 Conversion of Alcohols to Carbonyl Compounds
;
_journal_name_full 'Journal of the American Chemical Society'
_journal_page_first 6443
_journal_page_last 6444
_journal_paper_doi 10.1021/ja010584k
_journal_volume 123
_journal_year 2001
_chemical_formula_moiety 'C42 H42 Bi2 O8 '
_chemical_formula_sum 'C42 H42 Bi2 O8'
_chemical_formula_weight 1092.75
_space_group_IT_number 2
_symmetry_cell_setting triclinic
_symmetry_Int_Tables_number 2
_symmetry_space_group_name_Hall '-P 1'
_symmetry_space_group_name_H-M 'P -1'
_audit_creation_date 'Fri Jul  7 09:47:22 2000'
_audit_creation_method 'by teXsan'
_cell_angle_alpha 108.935(3)
_cell_angle_beta 104.073(3)
_cell_angle_gamma 104.779(2)
_cell_formula_units_Z 1
_cell_length_a 10.4018(6)
_cell_length_b 12.1622(8)
_cell_length_c 9.0988(6)
_cell_measurement_reflns_used 4337
_cell_measurement_temperature 296.2
_cell_measurement_theta_max 27.4
_cell_measurement_theta_min 2.2
_cell_volume 983.65(11)
_computing_cell_refinement PROCESS-AUTO
_computing_data_collection PROCESS-AUTO
_computing_data_reduction 'teXsan Ver. 1.10'
_computing_publication_material 'teXsan Ver. 1.10'
_computing_structure_refinement 'teXsan Ver. 1.10'
_computing_structure_solution 'DIRDIF92 (PATTY)'
_diffrn_measured_fraction_theta_full 0.9873
_diffrn_measured_fraction_theta_max 0.9873
_diffrn_measurement_device_type 'Rigaku RAXIS-RAPID Imaging Plate'
_diffrn_measurement_method \w
_diffrn_radiation_type 'Mo K\a'
_diffrn_radiation_wavelength 0.7107
_diffrn_reflns_av_R_equivalents 0.042
_diffrn_reflns_limit_h_max 13
_diffrn_reflns_limit_h_min 0
_diffrn_reflns_limit_k_max 15
_diffrn_reflns_limit_k_min -15
_diffrn_reflns_limit_l_max 11
_diffrn_reflns_limit_l_min -11
_diffrn_reflns_number 9056
_diffrn_reflns_theta_full 27.48
_diffrn_reflns_theta_max 27.48
_diffrn_standards_decay_% 0.00
_diffrn_standards_interval_count 0
_diffrn_standards_number 0
_exptl_absorpt_coefficient_mu 8.968
_exptl_absorpt_correction_T_max 0.639
_exptl_absorpt_correction_T_min 0.235
_exptl_absorpt_correction_type multi-scan
_exptl_absorpt_process_details '(Higashi, 1995)'
_exptl_crystal_colour yellow
_exptl_crystal_density_diffrn 1.845
_exptl_crystal_description prism
_exptl_crystal_size_max 0.200
_exptl_crystal_size_mid 0.050
_exptl_crystal_size_min 0.050
_refine_diff_density_max 1.50
_refine_diff_density_min -1.69
_refine_ls_extinction_method none
_refine_ls_goodness_of_fit_ref 1.071
_refine_ls_hydrogen_treatment noref
_refine_ls_number_parameters 235
_refine_ls_number_reflns 4446
_refine_ls_R_factor_gt 0.0441
_refine_ls_shift/su_max 0.0002
_refine_ls_structure_factor_coef Fsqd
_refine_ls_weighting_details 'w = 1/[\s^2^(Fo^2^) + (0.05000(Max(Fo^2^,0) + 2Fc^2^)/3)^2^]'
_refine_ls_weighting_scheme calc
_refine_ls_wR_factor_ref 0.1033
_reflns_number_gt 3382
_reflns_number_total 4446
_reflns_threshold_expression F^2^>2.0\s(F^2^)
_cod_data_source_file ja010584k.cif
_cod_data_source_block (o-AnsBi_O)2_oxide
_cod_original_cell_volume 983.7(1)
_cod_original_sg_symbol_H-M 'P -1 '
_cod_original_formula_sum 'C42 H42 Bi2 O8 '
_cod_database_code 4115605

loop_
_symmetry_equiv_pos_as_xyz
x,y,z
-x,-y,-z

loop_
_atom_site_label
_atom_site_type_symbol
_atom_site_fract_x
_atom_site_fract_y
_atom_site_fract_z
_atom_site_U_iso_or_equiv
_atom_site_adp_type
_atom_site_occupancy
_atom_site_calc_flag
Bi Bi 0.04574(3) 0.14693(3) 0.13929(4) 0.04072(9) Uani 1.00 d
O(1) O 0.0848(6) 0.0598(5) -0.0650(7) 0.050(2) Uani 1.00 d
O(2) O 0.1424(8) 0.4103(7) 0.4201(9) 0.083(2) Uani 1.00 d
O(3) O 0.0217(8) 0.1630(7) 0.4934(8) 0.076(3) Uani 1.00 d
O(4) O -0.1149(9) 0.2925(8) -0.0313(9) 0.082(3) Uani 1.00 d
C(1) C 0.2080(9) 0.3341(8) 0.195(1) 0.050(3) Uani 1.00 d
C(2) C 0.236(1) 0.4349(9) 0.345(1) 0.061(3) Uani 1.00 d
C(3) C 0.352(1) 0.541(1) 0.401(2) 0.081(4) Uani 1.00 d
C(4) C 0.436(1) 0.550(1) 0.308(2) 0.089(5) Uani 1.00 d
C(5) C 0.413(1) 0.458(1) 0.160(2) 0.087(5) Uani 1.00 d
C(6) C 0.296(1) 0.349(1) 0.107(1) 0.067(3) Uani 1.00 d
C(7) C 0.173(2) 0.495(1) 0.589(2) 0.114(5) Uani 1.00 d
C(8) C 0.1782(9) 0.1320(8) 0.355(1) 0.050(2) Uani 1.00 d
C(9) C 0.146(1) 0.1440(9) 0.497(1) 0.055(3) Uani 1.00 d
C(10) C 0.235(1) 0.130(1) 0.626(1) 0.076(4) Uani 1.00 d
C(11) C 0.355(1) 0.108(1) 0.615(1) 0.082(4) Uani 1.00 d
C(12) C 0.391(1) 0.097(1) 0.476(2) 0.091(5) Uani 1.00 d
C(13) C 0.300(1) 0.109(1) 0.344(1) 0.067(3) Uani 1.00 d
C(14) C -0.009(2) 0.191(1) 0.641(1) 0.103(5) Uani 1.00 d
C(15) C -0.1598(9) 0.1722(9) 0.121(1) 0.050(3) Uani 1.00 d
C(16) C -0.204(1) 0.2425(10) 0.037(1) 0.062(3) Uani 1.00 d
C(17) C -0.337(1) 0.253(1) 0.025(1) 0.074(4) Uani 1.00 d
C(18) C -0.416(1) 0.198(1) 0.095(2) 0.083(4) Uani 1.00 d
C(19) C -0.374(1) 0.131(1) 0.180(2) 0.089(4) Uani 1.00 d
C(20) C -0.246(1) 0.1172(10) 0.188(1) 0.066(3) Uani 1.00 d
C(21) C -0.156(2) 0.364(2) -0.115(2) 0.148(9) Uani 1.00 d
H(1) H 0.3712 0.6109 0.5072 0.0939 Uiso 1.00 calc
H(2) H 0.5179 0.6271 0.3532 0.1115 Uiso 1.00 calc
H(3) H 0.4765 0.4662 0.0969 0.1074 Uiso 1.00 calc
H(4) H 0.2768 0.2796 0.0023 0.0806 Uiso 1.00 calc
H(5) H 0.1827 0.5798 0.5960 0.1320 Uiso 1.00 calc
H(6) H 0.2619 0.5041 0.6633 0.1320 Uiso 1.00 calc
H(7) H 0.1003 0.4708 0.6301 0.1320 Uiso 1.00 calc
H(8) H 0.2130 0.1390 0.7247 0.0937 Uiso 1.00 calc
H(9) H 0.4179 0.0997 0.7075 0.0953 Uiso 1.00 calc
H(10) H 0.4774 0.0841 0.4712 0.1060 Uiso 1.00 calc
H(11) H 0.3228 0.1003 0.2436 0.0786 Uiso 1.00 calc
H(12) H -0.0983 0.2000 0.6237 0.1194 Uiso 1.00 calc
H(13) H 0.0634 0.2642 0.7272 0.1194 Uiso 1.00 calc
H(14) H -0.0127 0.1227 0.6753 0.1194 Uiso 1.00 calc
H(15) H -0.3700 0.3020 -0.0338 0.0894 Uiso 1.00 calc
H(16) H -0.5070 0.2068 0.0894 0.1012 Uiso 1.00 calc
H(17) H -0.4338 0.0946 0.2305 0.1074 Uiso 1.00 calc
H(18) H -0.2162 0.0675 0.2453 0.0794 Uiso 1.00 calc
H(19) H -0.1699 0.4352 -0.0431 0.1598 Uiso 1.00 calc
H(20) H -0.2455 0.3155 -0.2075 0.1598 Uiso 1.00 calc
H(21) H -0.0873 0.3961 -0.1593 0.1598 Uiso 1.00 calc
O(1*) O -0.0848(6) -0.0598(5) 0.0650(7) 0.050(2) Uani 1.00 d
Bi(*) Bi -0.04574(3) -0.14692(3) -0.13929(4) 0.04072(9) Uani 1.00 d
C(1*) C -0.2080(9) -0.3341(8) -0.195(1) 0.050(3) Uani 1.00 d
C(8*) C -0.1782(9) -0.1320(8) -0.355(1) 0.050(2) Uani 1.00 d
C(15*) C 0.1598(9) -0.1722(9) -0.121(1) 0.050(3) Uani 1.00 d
C(2*) C -0.236(1) -0.4349(9) -0.345(1) 0.061(3) Uani 1.00 d
C(6*) C -0.296(1) -0.349(1) -0.107(1) 0.067(3) Uani 1.00 d
C(9*) C -0.146(1) -0.1440(9) -0.497(1) 0.055(3) Uani 1.00 d
C(13*) C -0.300(1) -0.109(1) -0.344(1) 0.067(3) Uani 1.00 d
C(16*) C 0.204(1) -0.2425(10) -0.037(1) 0.062(3) Uani 1.00 d
C(20*) C 0.246(1) -0.1172(10) -0.188(1) 0.066(3) Uani 1.00 d
O(2*) O -0.1424(8) -0.4103(7) -0.4201(9) 0.083(2) Uani 1.00 d
C(3*) C -0.352(1) -0.541(1) -0.401(2) 0.081(4) Uani 1.00 d
C(5*) C -0.413(1) -0.458(1) -0.160(2) 0.087(5) Uani 1.00 d
H(4*) H -0.2768 -0.2796 -0.0023 0.0806 Uiso 1.00 calc
O(3*) O -0.0217(8) -0.1630(7) -0.4934(8) 0.076(3) Uani 1.00 d
C(10*) C -0.235(1) -0.130(1) -0.626(1) 0.076(4) Uani 1.00 d
C(12*) C -0.391(1) -0.097(1) -0.476(2) 0.091(5) Uani 1.00 d
H(11*) H -0.3228 -0.1003 -0.2436 0.0786 Uiso 1.00 calc
O(4*) O 0.1149(9) -0.2925(8) 0.0313(9) 0.082(3) Uani 1.00 d
C(17*) C 0.337(1) -0.253(1) -0.025(1) 0.074(4) Uani 1.00 d
C(19*) C 0.374(1) -0.131(1) -0.180(2) 0.089(4) Uani 1.00 d
H(18*) H 0.2162 -0.0675 -0.2453 0.0794 Uiso 1.00 calc
C(7*) C -0.173(2) -0.495(1) -0.589(2) 0.114(5) Uani 1.00 d
C(4*) C -0.436(1) -0.550(1) -0.308(2) 0.089(5) Uani 1.00 d
H(1*) H -0.3712 -0.6109 -0.5072 0.0939 Uiso 1.00 calc
H(3*) H -0.4765 -0.4662 -0.0969 0.1074 Uiso 1.00 calc
C(14*) C 0.009(2) -0.191(1) -0.641(1) 0.103(5) Uani 1.00 d
C(11*) C -0.355(1) -0.108(1) -0.615(1) 0.082(4) Uani 1.00 d
H(8*) H -0.2130 -0.1390 -0.7247 0.0937 Uiso 1.00 calc
H(10*) H -0.4774 -0.0841 -0.4712 0.1060 Uiso 1.00 calc
C(21*) C 0.156(2) -0.364(2) 0.115(2) 0.148(9) Uani 1.00 d
C(18*) C 0.416(1) -0.198(1) -0.095(2) 0.083(4) Uani 1.00 d
H(15*) H 0.3700 -0.3020 0.0338 0.0894 Uiso 1.00 calc
H(17*) H 0.4338 -0.0946 -0.2305 0.1074 Uiso 1.00 calc
H(5*) H -0.1827 -0.5798 -0.5960 0.1320 Uiso 1.00 calc
H(6*) H -0.2619 -0.5041 -0.6633 0.1320 Uiso 1.00 calc
H(7*) H -0.1003 -0.4708 -0.6301 0.1320 Uiso 1.00 calc
H(2*) H -0.5179 -0.6271 -0.3532 0.1115 Uiso 1.00 calc
H(12*) H 0.0983 -0.2000 -0.6237 0.1194 Uiso 1.00 calc
H(13*) H -0.0634 -0.2642 -0.7272 0.1194 Uiso 1.00 calc
H(14*) H 0.0127 -0.1227 -0.6753 0.1194 Uiso 1.00 calc
H(9*) H -0.4179 -0.0997 -0.7075 0.0953 Uiso 1.00 calc
H(19*) H 0.1699 -0.4352 0.0431 0.1598 Uiso 1.00 calc
H(20*) H 0.2455 -0.3155 0.2075 0.1598 Uiso 1.00 calc
H(21*) H 0.0873 -0.3961 0.1593 0.1598 Uiso 1.00 calc
H(16*) H 0.5070 -0.2068 -0.0894 0.1012 Uiso 1.00 calc

loop_
_atom_site_aniso_label
_atom_site_aniso_U_11
_atom_site_aniso_U_22
_atom_site_aniso_U_33
_atom_site_aniso_U_12
_atom_site_aniso_U_13
_atom_site_aniso_U_23
Bi 0.0477(2) 0.0450(2) 0.0318(2) 0.0250(1) 0.0130(1) 0.0132(1)
O(1) 0.069(4) 0.050(4) 0.041(3) 0.027(3) 0.028(3) 0.019(3)
O(2) 0.097(5) 0.057(5) 0.069(4) 0.034(4) 0.027(4) -0.008(4)
O(3) 0.088(5) 0.104(6) 0.055(4) 0.046(5) 0.038(4) 0.037(4)
O(4) 0.101(6) 0.108(7) 0.077(5) 0.071(5) 0.040(5) 0.055(5)
C(1) 0.055(5) 0.045(5) 0.047(5) 0.027(4) 0.005(4) 0.017(4)
C(2) 0.084(7) 0.053(6) 0.053(5) 0.040(6) 0.024(5) 0.020(5)
C(3) 0.079(8) 0.050(7) 0.085(8) 0.021(6) 0.002(7) 0.017(6)
C(4) 0.069(8) 0.075(9) 0.14(1) 0.027(7) 0.036(9) 0.070(10)
C(5) 0.091(9) 0.10(1) 0.099(9) 0.048(9) 0.038(8) 0.059(9)
C(6) 0.070(7) 0.071(8) 0.070(7) 0.029(6) 0.026(6) 0.037(6)
C(7) 0.14(1) 0.11(1) 0.064(8) 0.05(1) 0.031(8) 0.000(8)
C(8) 0.044(5) 0.043(5) 0.051(5) 0.012(4) 0.008(4) 0.015(4)
C(9) 0.071(6) 0.056(6) 0.037(4) 0.020(5) 0.015(4) 0.021(4)
C(10) 0.106(9) 0.074(8) 0.042(5) 0.032(7) 0.011(6) 0.026(5)
C(11) 0.102(9) 0.069(8) 0.054(6) 0.023(7) -0.003(7) 0.029(6)
C(12) 0.066(7) 0.098(10) 0.11(1) 0.041(7) 0.005(7) 0.062(9)
C(13) 0.060(6) 0.084(8) 0.068(6) 0.032(6) 0.019(5) 0.044(6)
C(14) 0.15(1) 0.10(1) 0.071(7) 0.049(10) 0.078(9) 0.027(7)
C(15) 0.051(5) 0.051(6) 0.046(5) 0.028(4) 0.012(4) 0.013(4)
C(16) 0.065(6) 0.071(7) 0.039(5) 0.044(6) 0.002(5) 0.006(5)
C(17) 0.063(6) 0.080(8) 0.068(7) 0.042(6) 0.003(6) 0.021(6)
C(18) 0.051(6) 0.078(9) 0.106(10) 0.031(6) 0.015(7) 0.024(7)
C(19) 0.054(6) 0.090(10) 0.13(1) 0.032(7) 0.037(7) 0.047(9)
C(20) 0.060(6) 0.064(7) 0.082(7) 0.032(5) 0.024(6) 0.032(6)
C(21) 0.22(2) 0.21(2) 0.16(1) 0.17(2) 0.12(1) 0.15(2)
O(1*) 0.069(4) 0.050(4) 0.041(3) 0.027(3) 0.028(3) 0.019(3)
Bi(*) 0.0477(2) 0.0450(2) 0.0318(2) 0.0250(1) 0.0130(1) 0.0132(1)
C(1*) 0.055(5) 0.045(5) 0.047(5) 0.027(4) 0.005(4) 0.017(4)
C(8*) 0.044(5) 0.043(5) 0.051(5) 0.012(4) 0.008(4) 0.015(4)
C(15*) 0.051(5) 0.051(6) 0.046(5) 0.028(4) 0.012(4) 0.013(4)
C(2*) 0.084(7) 0.053(6) 0.053(5) 0.040(6) 0.024(5) 0.020(5)
C(6*) 0.070(7) 0.071(8) 0.070(7) 0.029(6) 0.026(6) 0.037(6)
C(9*) 0.071(6) 0.056(6) 0.037(4) 0.020(5) 0.015(4) 0.021(4)
C(13*) 0.060(6) 0.084(8) 0.068(6) 0.032(6) 0.019(5) 0.044(6)
C(16*) 0.065(6) 0.071(7) 0.039(5) 0.044(6) 0.002(5) 0.006(5)
C(20*) 0.060(6) 0.064(7) 0.082(7) 0.032(5) 0.024(6) 0.032(6)
O(2*) 0.097(5) 0.057(5) 0.069(4) 0.034(4) 0.027(4) -0.008(4)
C(3*) 0.079(8) 0.050(7) 0.085(8) 0.021(6) 0.002(7) 0.017(6)
C(5*) 0.091(9) 0.10(1) 0.099(9) 0.048(9) 0.038(8) 0.059(9)
O(3*) 0.088(5) 0.104(6) 0.055(4) 0.046(5) 0.038(4) 0.037(4)
C(10*) 0.106(9) 0.074(8) 0.042(5) 0.032(7) 0.011(6) 0.026(5)
C(12*) 0.066(7) 0.098(10) 0.11(1) 0.041(7) 0.005(7) 0.062(9)
O(4*) 0.101(6) 0.108(7) 0.077(5) 0.071(5) 0.040(5) 0.055(5)
C(17*) 0.063(6) 0.080(8) 0.068(7) 0.042(6) 0.003(6) 0.021(6)
C(19*) 0.054(6) 0.090(10) 0.13(1) 0.032(7) 0.037(7) 0.047(9)
C(7*) 0.14(1) 0.11(1) 0.064(8) 0.05(1) 0.031(8) 0.000(8)
C(4*) 0.069(8) 0.075(9) 0.14(1) 0.027(7) 0.036(9) 0.070(10)
C(14*) 0.15(1) 0.10(1) 0.071(7) 0.049(10) 0.078(9) 0.027(7)
C(11*) 0.102(9) 0.069(8) 0.054(6) 0.023(7) -0.003(7) 0.029(6)
C(21*) 0.22(2) 0.21(2) 0.16(1) 0.17(2) 0.12(1) 0.15(2)
C(18*) 0.051(6) 0.078(9) 0.106(10) 0.031(6) 0.015(7) 0.024(7)

loop_
_atom_type_symbol
_atom_type_description
_atom_type_scat_dispersion_real
_atom_type_scat_dispersion_imag
_atom_type_scat_source
C C 0.003 0.002
;International Tables for Crystallography
(1992, Vol. C, Tables 4.2.6.8 and 6.1.1.1)
;
H H 0.000 0.000
;International Tables for Crystallography
(1992, Vol. C, Table 6.1.1.2)
;
Bi Bi -4.108 10.257
;International Tables for Crystallography
(1992, Vol. C, Tables 4.2.6.8 and 6.1.1.1)
;
O O 0.011 0.006
;International Tables for Crystallography
(1992, Vol. C, Tables 4.2.6.8 and 6.1.1.1)
;

loop_
_geom_angle_atom_site_label_1
_geom_angle_atom_site_label_2
_geom_angle_atom_site_label_3
_geom_angle
_geom_angle_site_symmetry_2
_geom_angle_site_symmetry_3
_geom_angle_publ_flag
Bi Bi O(1) 42.2(2) 2_555 1_555 yes
Bi Bi O(1) 35.8(1) 2_555 2_555 yes
Bi Bi C(1) 134.1(2) 2_555 1_555 yes
Bi Bi C(8) 97.7(2) 2_555 1_555 yes
Bi Bi C(15) 104.1(2) 2_555 1_555 yes
O(1) Bi O(1) 78.0(2) 1_555 2_555 yes
O(1) Bi C(1) 92.3(3) 1_555 1_555 yes
O(1) Bi C(8) 109.9(3) 1_555 1_555 yes
O(1) Bi C(15) 121.3(3) 1_555 1_555 yes
O(1) Bi C(1) 167.9(2) 2_555 1_555 yes
O(1) Bi C(8) 84.2(3) 2_555 1_555 yes
O(1) Bi C(15) 84.4(3) 2_555 1_555 yes
C(1) Bi C(8) 92.4(3) 1_555 1_555 yes
C(1) Bi C(15) 107.1(3) 1_555 1_555 yes
C(8) Bi C(15) 123.5(3) 1_555 1_555 yes
Bi O(1) Bi 102.0(2) 1_555 2_555 yes
C(2) O(2) C(7) 119.0(10) 1_555 1_555 yes
C(9) O(3) C(14) 117.9(9) 1_555 1_555 yes
C(16) O(4) C(21) 118.1(10) 1_555 1_555 yes
Bi C(1) C(2) 117.3(7) 1_555 1_555 yes
Bi C(1) C(6) 123.7(7) 1_555 1_555 yes
C(2) C(1) C(6) 118.0(10) 1_555 1_555 yes
O(2) C(2) C(1) 113.0(10) 1_555 1_555 yes
O(2) C(2) C(3) 127.4(10) 1_555 1_555 yes
C(1) C(2) C(3) 119(1) 1_555 1_555 yes
C(2) C(3) C(4) 119(1) 1_555 1_555 yes
C(3) C(4) C(5) 124(1) 1_555 1_555 yes
C(4) C(5) C(6) 115(1) 1_555 1_555 yes
C(1) C(6) C(5) 123(1) 1_555 1_555 yes
Bi C(8) C(9) 123.8(6) 1_555 1_555 yes
Bi C(8) C(13) 116.8(7) 1_555 1_555 yes
C(9) C(8) C(13) 119.3(9) 1_555 1_555 yes
O(3) C(9) C(8) 115.1(8) 1_555 1_555 yes
O(3) C(9) C(10) 124.9(9) 1_555 1_555 yes
C(8) C(9) C(10) 119.9(10) 1_555 1_555 yes
C(9) C(10) C(11) 120(1) 1_555 1_555 yes
C(10) C(11) C(12) 121(1) 1_555 1_555 yes
C(11) C(12) C(13) 118(1) 1_555 1_555 yes
C(8) C(13) C(12) 120(1) 1_555 1_555 yes
Bi C(15) C(16) 120.7(7) 1_555 1_555 yes
Bi C(15) C(20) 119.7(7) 1_555 1_555 yes
C(16) C(15) C(20) 119.5(8) 1_555 1_555 yes
O(4) C(16) C(15) 116.7(8) 1_555 1_555 yes
O(4) C(16) C(17) 124.8(10) 1_555 1_555 yes
C(15) C(16) C(17) 118(1) 1_555 1_555 yes
C(16) C(17) C(18) 119(1) 1_555 1_555 yes
C(17) C(18) C(19) 123.2(9) 1_555 1_555 yes
C(18) C(19) C(20) 118(1) 1_555 1_555 yes
C(15) C(20) C(19) 121(1) 1_555 1_555 yes

loop_
_geom_bond_atom_site_label_1
_geom_bond_atom_site_label_2
_geom_bond_distance
_geom_bond_site_symmetry_2
_geom_bond_publ_flag
Bi Bi 3.3639(6) 2_555 yes
Bi O(1) 2.013(5) . yes
Bi O(1) 2.309(6) 2_555 yes
Bi C(1) 2.273(10) . yes
Bi C(8) 2.194(9) . yes
Bi C(15) 2.210(8) . yes
O(2) C(2) 1.35(1) . yes
O(2) C(7) 1.45(1) . yes
O(3) C(9) 1.37(1) . yes
O(3) C(14) 1.41(1) . yes
O(4) C(16) 1.36(1) . yes
O(4) C(21) 1.41(1) . yes
C(1) C(2) 1.41(1) . yes
C(1) C(6) 1.37(1) . yes
C(2) C(3) 1.36(2) . yes
C(3) C(4) 1.37(2) . yes
C(4) C(5) 1.36(2) . yes
C(5) C(6) 1.39(2) . yes
C(8) C(9) 1.38(1) . yes
C(8) C(13) 1.39(1) . yes
C(9) C(10) 1.39(1) . yes
C(10) C(11) 1.36(2) . yes
C(11) C(12) 1.38(2) . yes
C(12) C(13) 1.41(1) . yes
C(15) C(16) 1.41(1) . yes
C(15) C(20) 1.36(1) . yes
C(16) C(17) 1.41(1) . yes
C(17) C(18) 1.34(2) . yes
C(18) C(19) 1.37(2) . yes
C(19) C(20) 1.37(1) . yes

loop_
_geom_contact_atom_site_label_1
_geom_contact_atom_site_label_2
_geom_contact_distance
_geom_contact_site_symmetry_2
Bi Bi 3.3639(6) 2_555
O(1) C(14) 3.60(1) 1_554
O(3) C(10) 3.50(2) 2_556
O(4) C(14) 3.40(1) 1_554
C(3) C(21) 3.58(2) 2_565
C(4) C(21) 3.60(2) 2_565
C(7) C(17) 3.47(2) 2_566
C(14) C(21) 3.46(2) 1_556
C(19) C(19) 3.54(3) 2_455
C(21) C(21) 3.54(4) 2_565

loop_
_geom_torsion_atom_site_label_1
_geom_torsion_atom_site_label_2
_geom_torsion_atom_site_label_3
_geom_torsion_atom_site_label_4
_geom_torsion
_geom_torsion_site_symmetry_1
_geom_torsion_site_symmetry_2
_geom_torsion_site_symmetry_3
_geom_torsion_site_symmetry_4
_geom_torsion_publ_flag
Bi Bi C(8) C(9) 116.2(8) 1_555 2_555 2_555 2_555 yes
Bi Bi C(8) C(13) -63.6(8) 1_555 2_555 2_555 2_555 yes
Bi Bi C(15) C(16) 104.0(7) 1_555 2_555 2_555 2_555 yes
Bi Bi C(15) C(20) -74.9(8) 1_555 2_555 2_555 2_555 yes
Bi O(1) Bi O(1) 0.0 1_555 1_555 2_555 2_555 yes
Bi O(1) Bi C(1) 37(1) 1_555 1_555 2_555 2_555 yes
Bi O(1) Bi C(8) 111.8(3) 1_555 1_555 2_555 2_555 yes
Bi O(1) Bi C(15) -123.6(3) 1_555 1_555 2_555 2_555 yes
Bi O(1) Bi O(1) 0.0 1_555 2_555 2_555 1_555 yes
Bi O(1) Bi C(1) -172.6(2) 1_555 2_555 2_555 2_555 yes
Bi O(1) Bi C(8) -79.2(3) 1_555 2_555 2_555 2_555 yes
Bi O(1) Bi C(15) 75.7(4) 1_555 2_555 2_555 2_555 yes
Bi C(1) C(2) O(2) -11.5(10) 1_555 1_555 1_555 1_555 yes
Bi C(1) C(2) C(3) 166.4(8) 1_555 1_555 1_555 1_555 yes
Bi C(1) C(6) C(5) -167.0(8) 1_555 1_555 1_555 1_555 yes
Bi C(8) C(9) O(3) 1(1) 1_555 1_555 1_555 1_555 yes
Bi C(8) C(9) C(10) 178.6(8) 1_555 1_555 1_555 1_555 yes
Bi C(8) C(13) C(12) -179.5(9) 1_555 1_555 1_555 1_555 yes
Bi C(15) C(16) O(4) 0(1) 1_555 1_555 1_555 1_555 yes
Bi C(15) C(16) C(17) 178.5(7) 1_555 1_555 1_555 1_555 yes
Bi C(15) C(20) C(19) 179.9(9) 1_555 1_555 1_555 1_555 yes
O(1) Bi Bi O(1) -180.0 1_555 1_555 2_555 2_555 yes
O(1) Bi Bi C(1) -169.7(3) 1_555 1_555 2_555 2_555 yes
O(1) Bi Bi C(8) -68.7(3) 1_555 1_555 2_555 2_555 yes
O(1) Bi Bi C(15) 58.7(3) 1_555 1_555 2_555 2_555 yes
O(1) Bi O(1) Bi 0.0 1_555 1_555 2_555 2_555 yes
O(1) Bi C(1) C(2) -174.1(6) 1_555 1_555 1_555 1_555 yes
O(1) Bi C(1) C(6) -5.8(8) 1_555 1_555 1_555 1_555 yes
O(1) Bi C(8) C(9) -157.9(7) 1_555 1_555 1_555 1_555 yes
O(1) Bi C(8) C(13) 21.9(8) 1_555 1_555 1_555 1_555 yes
O(1) Bi C(15) C(16) -61.9(8) 1_555 1_555 1_555 1_555 yes
O(1) Bi C(15) C(20) 117.1(8) 1_555 1_555 1_555 1_555 yes
O(1) Bi Bi O(1) 180.0 1_555 2_555 1_555 2_555 yes
O(1) Bi Bi C(1) -10.3(3) 1_555 2_555 1_555 1_555 yes
O(1) Bi Bi C(8) -111.3(3) 1_555 2_555 1_555 1_555 yes
O(1) Bi Bi C(15) 121.3(3) 1_555 2_555 1_555 1_555 yes
O(1) Bi O(1) Bi 0.0 1_555 2_555 2_555 1_555 yes
O(1) Bi C(8) C(9) 82.9(8) 1_555 2_555 2_555 2_555 yes
O(1) Bi C(8) C(13) -96.8(8) 1_555 2_555 2_555 2_555 yes
O(1) Bi C(15) C(16) 134.1(7) 1_555 2_555 2_555 2_555 yes
O(1) Bi C(15) C(20) -44.8(8) 1_555 2_555 2_555 2_555 yes
O(2) C(2) C(1) C(6) 179.5(8) 1_555 1_555 1_555 1_555 yes
O(2) C(2) C(3) C(4) 179.7(10) 1_555 1_555 1_555 1_555 yes
O(3) C(9) C(8) C(13) -178.0(9) 1_555 1_555 1_555 1_555 yes
O(3) C(9) C(10) C(11) 178(1) 1_555 1_555 1_555 1_555 yes
O(4) C(16) C(15) C(20) -178.5(9) 1_555 1_555 1_555 1_555 yes
O(4) C(16) C(17) C(18) 178(1) 1_555 1_555 1_555 1_555 yes
C(1) Bi Bi C(1) -180.0 1_555 1_555 2_555 2_555 yes
C(1) Bi Bi C(8) -79.1(4) 1_555 1_555 2_555 2_555 yes
C(1) Bi Bi C(15) 48.3(4) 1_555 1_555 2_555 2_555 yes
C(1) Bi C(8) C(9) 108.7(8) 1_555 1_555 1_555 1_555 yes
C(1) Bi C(8) C(13) -71.5(8) 1_555 1_555 1_555 1_555 yes
C(1) Bi C(15) C(16) 41.8(8) 1_555 1_555 1_555 1_555 yes
C(1) Bi C(15) C(20) -139.3(8) 1_555 1_555 1_555 1_555 yes
C(1) C(2) O(2) C(7) 168.0(10) 1_555 1_555 1_555 1_555 yes
C(1) C(2) C(3) C(4) 2(1) 1_555 1_555 1_555 1_555 yes
C(1) C(6) C(5) C(4) 0(1) 1_555 1_555 1_555 1_555 yes
C(2) C(1) Bi C(8) -64.1(7) 1_555 1_555 1_555 1_555 yes
C(2) C(1) Bi C(15) 62.1(7) 1_555 1_555 1_555 1_555 yes
C(2) C(1) C(6) C(5) 1(1) 1_555 1_555 1_555 1_555 yes
C(2) C(3) C(4) C(5) 0(1) 1_555 1_555 1_555 1_555 yes
C(3) C(2) O(2) C(7) -9(1) 1_555 1_555 1_555 1_555 yes
C(3) C(2) C(1) C(6) -2(1) 1_555 1_555 1_555 1_555 yes
C(3) C(4) C(5) C(6) -1(1) 1_555 1_555 1_555 1_555 yes
C(6) C(1) Bi C(8) 104.3(8) 1_555 1_555 1_555 1_555 yes
C(6) C(1) Bi C(15) -129.5(7) 1_555 1_555 1_555 1_555 yes
C(8) Bi Bi C(8) 180.0 1_555 1_555 2_555 2_555 yes
C(8) Bi Bi C(15) -52.6(3) 1_555 1_555 2_555 2_555 yes
C(8) Bi C(15) C(16) 146.7(6) 1_555 1_555 1_555 1_555 yes
C(8) Bi C(15) C(20) -34.4(9) 1_555 1_555 1_555 1_555 yes
C(8) C(9) O(3) C(14) -172.5(10) 1_555 1_555 1_555 1_555 yes
C(8) C(9) C(10) C(11) 1(1) 1_555 1_555 1_555 1_555 yes
C(8) C(13) C(12) C(11) 0(1) 1_555 1_555 1_555 1_555 yes
C(9) C(8) Bi C(15) -3.6(9) 1_555 1_555 1_555 1_555 yes
C(9) C(8) C(13) C(12) 0(1) 1_555 1_555 1_555 1_555 yes
C(9) C(10) C(11) C(12) 0(1) 1_555 1_555 1_555 1_555 yes
C(10) C(9) O(3) C(14) 10(1) 1_555 1_555 1_555 1_555 yes
C(10) C(9) C(8) C(13) -1(1) 1_555 1_555 1_555 1_555 yes
C(10) C(11) C(12) C(13) 0(1) 1_555 1_555 1_555 1_555 yes
C(13) C(8) Bi C(15) 176.1(7) 1_555 1_555 1_555 1_555 yes
C(15) Bi Bi C(15) 180.0 1_555 1_555 2_555 2_555 yes
C(15) C(16) O(4) C(21) -179(1) 1_555 1_555 1_555 1_555 yes
C(15) C(16) C(17) C(18) 0(1) 1_555 1_555 1_555 1_555 yes
C(15) C(20) C(19) C(18) 2(1) 1_555 1_555 1_555 1_555 yes
C(16) C(15) C(20) C(19) -1(1) 1_555 1_555 1_555 1_555 yes
C(16) C(17) C(18) C(19) 0(1) 1_555 1_555 1_555 1_555 yes
C(17) C(16) O(4) C(21) 2(1) 1_555 1_555 1_555 1_555 yes
C(17) C(16) C(15) C(20) 0(1) 1_555 1_555 1_555 1_555 yes
C(17) C(18) C(19) C(20) -2(2) 1_555 1_555 1_555 1_555 yes
